data_4029121
loop_
_publ_author_name
'Singleton, Michael L.'
'Castellucci, Nicola'
'Massip, St\'ephane'
'Kauffmann, Brice'
'Ferrand, Yann'
'Huc, Ivan'

_publ_section_title
;
 Synthesis of 1,8-diazaanthracenes as building blocks for internally
 functionalized aromatic oligoamide foldamers.
;
_journal_issue 5
_journal_name_full 'The Journal of organic chemistry'
_journal_page_first 2115
_journal_page_last 2122
_journal_paper_doi 10.1021/jo402852m
_journal_volume 79
_journal_year 2014
_chemical_formula_sum 'C48 H61 N4 O12.5'
_chemical_formula_weight 894.01
_chemical_name_systematic
; 
 ? 
;
_space_group_IT_number 2
_symmetry_cell_setting triclinic
_symmetry_space_group_name_Hall '-P 1'
_symmetry_space_group_name_H-M 'P -1'
_atom_sites_solution_hydrogens geom
_atom_sites_solution_primary direct
_atom_sites_solution_secondary difmap
_audit_creation_method 'CrystalClear-SM Expert 2.1 (Rigaku, 2013)'
_cell_angle_alpha 84.31
_cell_angle_beta 85.91
_cell_angle_gamma 83.79
_cell_formula_units_Z 2
_cell_length_a 8.005
_cell_length_b 14.308
_cell_length_c 20.389
_cell_measurement_reflns_used 6572
_cell_measurement_temperature 113(2)
_cell_measurement_theta_max 68.46
_cell_measurement_theta_min 3.12
_cell_volume 2305.785
_computing_cell_refinement 'CrystalClear-SM Expert 2.1 (Rigaku, 2013)'
_computing_data_collection 'CrystalClear-SM Expert 2.1 (Rigaku, 2013)'
_computing_data_reduction 'CrystalClear-SM Expert 2.1 (Rigaku, 2013)'
_computing_structure_refinement 'SHELXL (Sheldrick, 2008)'
_computing_structure_solution 'SHELXS (Sheldrick, 2008)'
_diffrn_ambient_temperature 113(2)
_diffrn_detector PILT
_diffrn_detector_area_resol_mean 5.8140
_diffrn_measured_fraction_theta_full 0.927
_diffrn_measured_fraction_theta_max 0.927
_diffrn_measurement_device 'AFC11 (Right): Eulerian 3 circle'
_diffrn_measurement_device_type 'Rigaku PILATUS conversion'
_diffrn_measurement_method 'profile data from \w-scans'
_diffrn_radiation_monochromator Confocal
_diffrn_radiation_source 'Rotating Anode'
_diffrn_radiation_type CuK\a
_diffrn_radiation_wavelength 1.54187
_diffrn_reflns_av_R_equivalents 0.0295
_diffrn_reflns_av_sigmaI/netI 0.0307
_diffrn_reflns_limit_h_max 9
_diffrn_reflns_limit_h_min -9
_diffrn_reflns_limit_k_max 16
_diffrn_reflns_limit_k_min -17
_diffrn_reflns_limit_l_max 24
_diffrn_reflns_limit_l_min -24
_diffrn_reflns_number 20665
_diffrn_reflns_theta_full 68.46
_diffrn_reflns_theta_max 68.46
_diffrn_reflns_theta_min 3.12
_exptl_absorpt_coefficient_mu 0.767
_exptl_absorpt_correction_T_max 0.9626
_exptl_absorpt_correction_T_min 0.8617
_exptl_absorpt_correction_type multi-scan
_exptl_absorpt_process_details 'CrystalClear-SM Expert 2.1 (Rigaku, 2013)'
_exptl_crystal_colour yellow
_exptl_crystal_density_diffrn 1.288
_exptl_crystal_density_method 'not measured'
_exptl_crystal_description plate
_exptl_crystal_F_000 954
_exptl_crystal_size_max 0.20
_exptl_crystal_size_mid 0.20
_exptl_crystal_size_min 0.05
_refine_diff_density_max 0.462
_refine_diff_density_min -0.239
_refine_diff_density_rms 0.057
_refine_ls_extinction_method none
_refine_ls_goodness_of_fit_ref 1.068
_refine_ls_hydrogen_treatment constr
_refine_ls_matrix_type full
_refine_ls_number_parameters 633
_refine_ls_number_reflns 7873
_refine_ls_number_restraints 0
_refine_ls_restrained_S_all 1.068
_refine_ls_R_factor_all 0.0476
_refine_ls_R_factor_gt 0.0381
_refine_ls_shift/su_max 0.001
_refine_ls_shift/su_mean 0.000
_refine_ls_structure_factor_coef Fsqd
_refine_ls_weighting_details 'calc w=1/[\s^2^(Fo^2^)+(0.0641P)^2^+0.3818P] where P=(Fo^2^+2Fc^2^)/3'
_refine_ls_weighting_scheme calc
_refine_ls_wR_factor_gt 0.1042
_refine_ls_wR_factor_ref 0.1085
_reflns_number_gt 6572
_reflns_number_total 7873
_reflns_threshold_expression >2sigma(I)
_cod_data_source_file jo402852m_si_010.cif
_cod_data_source_block ms_a-h2
_cod_original_cell_volume 2305.8
_cod_original_sg_symbol_H-M P-1
_cod_original_formula_sum 'C48 H61 N4 O12.50'
_cod_database_code 4029121

loop_
_symmetry_equiv_pos_as_xyz
'x, y, z'
'-x, -y, -z'

loop_
_atom_site_label
_atom_site_type_symbol
_atom_site_fract_x
_atom_site_fract_y
_atom_site_fract_z
_atom_site_U_iso_or_equiv
_atom_site_adp_type
_atom_site_occupancy
_atom_site_symmetry_multiplicity
_atom_site_calc_flag
_atom_site_refinement_flags
_atom_site_disorder_assembly
_atom_site_disorder_group
N1 N 0.52222(14) 1.18440(8) -0.53584(6) 0.0234(2) Uani 1 1 d . . .
C2 C 0.62078(16) 1.10510(9) -0.51733(7) 0.0222(3) Uani 1 1 d . . .
C3 C 0.65860(18) 1.09290(9) -0.44618(7) 0.0238(3) Uani 1 1 d . . .
H3A H 0.5506 1.0964 -0.4192 0.029 Uiso 1 1 calc R . .
H3B H 0.7189 1.1466 -0.4369 0.029 Uiso 1 1 calc R . .
C4 C 0.76117(16) 1.00324(9) -0.42411(6) 0.0214(3) Uani 1 1 d . . .
N5 N 0.78424(14) 0.99177(8) -0.35902(5) 0.0220(2) Uani 1 1 d . . .
C6 C 0.87869(16) 0.91415(9) -0.33683(6) 0.0213(3) Uani 1 1 d . . .
C7 C 0.95574(16) 0.84621(9) -0.37617(7) 0.0220(3) Uani 1 1 d . . .
H7 H 1.0240 0.7929 -0.3579 0.026 Uiso 1 1 calc R . .
C8 C 0.92960(16) 0.85885(9) -0.44313(6) 0.0211(3) Uani 1 1 d . . .
C9 C 0.82792(16) 0.93874(9) -0.46825(6) 0.0214(3) Uani 1 1 d . . .
C10 C 0.79394(17) 0.95059(9) -0.53971(7) 0.0233(3) Uani 1 1 d . . .
H10A H 0.7394 0.8954 -0.5502 0.028 Uiso 1 1 calc R . .
H10B H 0.9028 0.9507 -0.5660 0.028 Uiso 1 1 calc R . .
C11 C 0.68463(17) 1.03868(9) -0.56055(7) 0.0229(3) Uani 1 1 d . . .
C12 C 0.64130(17) 1.05579(10) -0.62623(7) 0.0249(3) Uani 1 1 d . . .
C13 C 0.54294(17) 1.13815(10) -0.64641(7) 0.0254(3) Uani 1 1 d . . .
H13 H 0.5152 1.1520 -0.6911 0.030 Uiso 1 1 calc R . .
C14 C 0.48667(16) 1.19932(9) -0.59920(7) 0.0232(3) Uani 1 1 d . . .
C15 C 0.89261(17) 0.90401(9) -0.26345(7) 0.0230(3) Uani 1 1 d . . .
O16 O 0.81561(14) 0.95533(7) -0.22608(5) 0.0350(3) Uani 1 1 d . . .
O17 O 0.99977(12) 0.82979(7) -0.24389(5) 0.0279(2) Uani 1 1 d . . .
C18 C 1.0114(2) 0.81192(11) -0.17338(7) 0.0331(3) Uani 1 1 d . . .
H18A H 1.0459 0.8677 -0.1558 0.050 Uiso 1 1 calc R . .
H18B H 1.0948 0.7578 -0.1637 0.050 Uiso 1 1 calc R . .
H18C H 0.9014 0.7981 -0.1527 0.050 Uiso 1 1 calc R . .
O19 O 0.99600(12) 0.79967(6) -0.48792(4) 0.0242(2) Uani 1 1 d . . .
C20 C 1.09625(17) 0.71385(9) -0.46491(7) 0.0247(3) Uani 1 1 d . . .
H20A H 1.0272 0.6742 -0.4336 0.030 Uiso 1 1 calc R . .
H20B H 1.1928 0.7294 -0.4418 0.030 Uiso 1 1 calc R . .
C21 C 1.15876(19) 0.66113(10) -0.52377(7) 0.0306(3) Uani 1 1 d . . .
H21 H 1.2218 0.7042 -0.5558 0.037 Uiso 1 1 calc R . .
C22 C 1.2812(2) 0.57652(11) -0.50078(9) 0.0432(4) Uani 1 1 d . . .
H22A H 1.3777 0.5989 -0.4823 0.065 Uiso 1 1 calc R . .
H22B H 1.3204 0.5406 -0.5384 0.065 Uiso 1 1 calc R . .
H22C H 1.2238 0.5358 -0.4669 0.065 Uiso 1 1 calc R . .
C23 C 1.0133(2) 0.63193(12) -0.55812(8) 0.0408(4) Uani 1 1 d . . .
H23A H 0.9462 0.5925 -0.5268 0.061 Uiso 1 1 calc R . .
H23B H 1.0573 0.5960 -0.5952 0.061 Uiso 1 1 calc R . .
H23C H 0.9425 0.6884 -0.5746 0.061 Uiso 1 1 calc R . .
O24 O 0.70105(14) 0.98751(7) -0.66518(5) 0.0352(3) Uani 1 1 d . A .
C25 C 0.6367(2) 0.98891(11) -0.72946(7) 0.0303(3) Uani 1 1 d . . .
H25A H 0.7000 1.0297 -0.7621 0.036 Uiso 0.558(6) 1 calc PR A 1
H25B H 0.5165 1.0142 -0.7282 0.036 Uiso 0.558(6) 1 calc PR A 1
C26 C 0.6569(6) 0.8863(3) -0.74908(18) 0.0280(9) Uani 0.558(6) 1 d P A 1
H26 H 0.5756 0.8472 -0.7225 0.034 Uiso 0.558(6) 1 calc PR A 1
C27 C 0.8371(5) 0.8436(3) -0.74156(16) 0.0455(12) Uani 0.558(6) 1 d P A 1
H27A H 0.9133 0.8813 -0.7701 0.068 Uiso 0.558(6) 1 calc PR A 1
H27B H 0.8495 0.7788 -0.7542 0.068 Uiso 0.558(6) 1 calc PR A 1
H27C H 0.8649 0.8432 -0.6955 0.068 Uiso 0.558(6) 1 calc PR A 1
C28 C 0.6233(9) 0.8955(6) -0.8254(4) 0.067(3) Uani 0.558(6) 1 d P A 1
H28A H 0.5124 0.9300 -0.8323 0.101 Uiso 0.558(6) 1 calc PR A 1
H28B H 0.6263 0.8323 -0.8405 0.101 Uiso 0.558(6) 1 calc PR A 1
H28C H 0.7103 0.9297 -0.8505 0.101 Uiso 0.558(6) 1 calc PR A 1
C26' C 0.7252(7) 0.9073(4) -0.7618(2) 0.0347(12) Uani 0.442(6) 1 d P A 2
H26' H 0.8436 0.9166 -0.7781 0.042 Uiso 0.442(6) 1 calc PR A 2
C27' C 0.7099(7) 0.8172(3) -0.7168(2) 0.0521(17) Uani 0.442(6) 1 d P A 2
H27D H 0.7627 0.8218 -0.6755 0.078 Uiso 0.442(6) 1 calc PR A 2
H27E H 0.7664 0.7634 -0.7387 0.078 Uiso 0.442(6) 1 calc PR A 2
H27F H 0.5907 0.8083 -0.7072 0.078 Uiso 0.442(6) 1 calc PR A 2
C28' C 0.6072(13) 0.8940(5) -0.8187(5) 0.051(3) Uani 0.442(6) 1 d P A 2
H28D H 0.4971 0.8785 -0.7992 0.076 Uiso 0.442(6) 1 calc PR A 2
H28E H 0.6586 0.8426 -0.8442 0.076 Uiso 0.442(6) 1 calc PR A 2
H28F H 0.5931 0.9526 -0.8479 0.076 Uiso 0.442(6) 1 calc PR A 2
C29 C 0.37624(17) 1.28943(10) -0.61590(7) 0.0263(3) Uani 1 1 d . . .
O30 O 0.31877(15) 1.34298(8) -0.57686(6) 0.0401(3) Uani 1 1 d . . .
O31 O 0.34920(13) 1.30174(7) -0.68036(5) 0.0337(2) Uani 1 1 d . . .
C33 C 0.2419(2) 1.38635(12) -0.70035(9) 0.0433(4) Uani 1 1 d . . .
H33A H 0.1272 1.3808 -0.6812 0.065 Uiso 1 1 calc R . .
H33B H 0.2409 1.3943 -0.7486 0.065 Uiso 1 1 calc R . .
H33C H 0.2852 1.4412 -0.6848 0.065 Uiso 1 1 calc R . .
N41 N 0.92807(13) 0.68890(7) -0.02370(5) 0.0203(2) Uani 1 1 d . . .
C42 C 0.85755(16) 0.60804(9) -0.02609(6) 0.0196(3) Uani 1 1 d . . .
C43 C 0.85439(17) 0.57622(9) -0.09319(6) 0.0221(3) Uani 1 1 d . . .
H43A H 0.9706 0.5725 -0.1136 0.026 Uiso 1 1 calc R . .
H43B H 0.7856 0.6251 -0.1202 0.026 Uiso 1 1 calc R . .
C44 C 0.78767(16) 0.48387(9) -0.09674(6) 0.0198(3) Uani 1 1 d . . .
N45 N 0.80219(14) 0.45198(8) -0.15703(5) 0.0213(2) Uani 1 1 d . . .
C46 C 0.74469(16) 0.36955(9) -0.16255(6) 0.0218(3) Uani 1 1 d . . .
C47 C 0.66514(16) 0.31630(9) -0.11083(7) 0.0216(3) Uani 1 1 d . . .
H47 H 0.6226 0.2588 -0.1176 0.026 Uiso 1 1 calc R . .
C48 C 0.65054(15) 0.35023(9) -0.04944(6) 0.0202(3) Uani 1 1 d . . .
C49 C 0.71638(15) 0.43509(9) -0.04082(6) 0.0198(3) Uani 1 1 d . . .
C50 C 0.71197(16) 0.46787(9) 0.02615(6) 0.0204(3) Uani 1 1 d . . .
H50A H 0.7713 0.4177 0.0555 0.025 Uiso 1 1 calc R . .
H50B H 0.5932 0.4765 0.0435 0.025 Uiso 1 1 calc R . .
C51 C 0.78853(16) 0.55739(9) 0.02967(6) 0.0196(3) Uani 1 1 d . . .
C52 C 0.79458(16) 0.59343(9) 0.09082(6) 0.0198(3) Uani 1 1 d . . .
C53 C 0.86545(16) 0.67673(9) 0.09411(7) 0.0211(3) Uani 1 1 d . . .
H53 H 0.8700 0.7028 0.1350 0.025 Uiso 1 1 calc R . .
C54 C 0.93006(16) 0.72110(9) 0.03505(6) 0.0200(3) Uani 1 1 d . . .
C55 C 0.77458(19) 0.33539(10) -0.22992(7) 0.0287(3) Uani 1 1 d . . .
O56 O 0.83687(19) 0.37948(8) -0.27673(6) 0.0530(4) Uani 1 1 d . . .
O57 O 0.72710(15) 0.24921(7) -0.23162(5) 0.0367(3) Uani 1 1 d . . .
C58 C 0.7555(3) 0.20987(13) -0.29479(9) 0.0505(5) Uani 1 1 d . . .
H58A H 0.6777 0.2439 -0.3260 0.076 Uiso 1 1 calc R . .
H58B H 0.7364 0.1430 -0.2892 0.076 Uiso 1 1 calc R . .
H58C H 0.8717 0.2161 -0.3119 0.076 Uiso 1 1 calc R . .
O59 O 0.57712(11) 0.30795(6) 0.00589(4) 0.0227(2) Uani 1 1 d . . .
C60 C 0.51788(17) 0.21712(9) 0.00200(7) 0.0221(3) Uani 1 1 d . . .
H60A H 0.6131 0.1709 -0.0105 0.027 Uiso 1 1 calc R . .
H60B H 0.4341 0.2220 -0.0319 0.027 Uiso 1 1 calc R . .
C61 C 0.43867(17) 0.18498(9) 0.06852(7) 0.0240(3) Uani 1 1 d . . .
H61 H 0.3388 0.2307 0.0787 0.029 Uiso 1 1 calc R . .
C62 C 0.5597(2) 0.18189(11) 0.12302(8) 0.0347(4) Uani 1 1 d . . .
H62A H 0.6597 0.1384 0.1133 0.052 Uiso 1 1 calc R . .
H62B H 0.5042 0.1600 0.1653 0.052 Uiso 1 1 calc R . .
H62C H 0.5933 0.2452 0.1256 0.052 Uiso 1 1 calc R . .
C63 C 0.37770(18) 0.08847(10) 0.06448(7) 0.0288(3) Uani 1 1 d . . .
H63A H 0.2973 0.0931 0.0300 0.043 Uiso 1 1 calc R . .
H63B H 0.3227 0.0674 0.1070 0.043 Uiso 1 1 calc R . .
H63C H 0.4740 0.0430 0.0538 0.043 Uiso 1 1 calc R . .
O64 O 0.72824(12) 0.54100(6) 0.14302(4) 0.0238(2) Uani 1 1 d . . .
C65 C 0.73095(19) 0.57273(10) 0.20754(7) 0.0277(3) Uani 1 1 d . . .
H65A H 0.6706 0.6367 0.2087 0.033 Uiso 1 1 calc R . .
H65B H 0.8485 0.5752 0.2189 0.033 Uiso 1 1 calc R . .
C66 C 0.64527(19) 0.50327(11) 0.25616(7) 0.0320(3) Uani 1 1 d . . .
H66 H 0.5283 0.5011 0.2425 0.038 Uiso 1 1 calc R . .
C67 C 0.7370(2) 0.40457(12) 0.25552(10) 0.0486(5) Uani 1 1 d . . .
H67A H 0.7372 0.3833 0.2113 0.073 Uiso 1 1 calc R . .
H67B H 0.6797 0.3612 0.2875 0.073 Uiso 1 1 calc R . .
H67C H 0.8533 0.4056 0.2674 0.073 Uiso 1 1 calc R . .
C68 C 0.6336(3) 0.53906(16) 0.32395(9) 0.0588(5) Uani 1 1 d . . .
H68A H 0.7471 0.5424 0.3380 0.088 Uiso 1 1 calc R . .
H68B H 0.5745 0.4959 0.3555 0.088 Uiso 1 1 calc R . .
H68C H 0.5715 0.6021 0.3222 0.088 Uiso 1 1 calc R . .
C69 C 1.00811(16) 0.81232(9) 0.03416(7) 0.0218(3) Uani 1 1 d . . .
O70 O 1.06614(12) 0.85455(6) -0.01462(5) 0.0277(2) Uani 1 1 d . . .
O71 O 1.00515(13) 0.84098(6) 0.09463(5) 0.0289(2) Uani 1 1 d . . .
C73 C 1.0795(2) 0.92771(10) 0.09870(8) 0.0342(4) Uani 1 1 d . . .
H73A H 1.1940 0.9226 0.0779 0.051 Uiso 1 1 calc R . .
H73B H 1.0835 0.9391 0.1451 0.051 Uiso 1 1 calc R . .
H73C H 1.0114 0.9803 0.0758 0.051 Uiso 1 1 calc R . .
O80 O 0.4155(3) 1.28237(16) -0.42184(11) 0.0506(5) Uani 0.60 1 d PG . .
H80A H 0.4331 1.2997 -0.3844 0.076 Uiso 0.60 1 d PG . .
H80B H 0.3358 1.3188 -0.4388 0.076 Uiso 0.60 1 d PG . .
H25C H 0.664(6) 1.049(3) -0.755(2) 0.061 Uiso 0.442(6) 1 d P A 2
H25D H 0.508(6) 0.991(3) -0.720(2) 0.061 Uiso 0.442(6) 1 d P A 2

loop_
_atom_site_aniso_label
_atom_site_aniso_U_11
_atom_site_aniso_U_22
_atom_site_aniso_U_33
_atom_site_aniso_U_23
_atom_site_aniso_U_13
_atom_site_aniso_U_12
N1 0.0271(6) 0.0212(6) 0.0222(6) -0.0001(5) -0.0028(4) -0.0051(5)
C2 0.0246(7) 0.0198(7) 0.0225(7) 0.0000(5) -0.0020(5) -0.0060(5)
C3 0.0312(7) 0.0203(7) 0.0203(7) -0.0028(5) -0.0023(5) -0.0036(6)
C4 0.0242(7) 0.0216(7) 0.0194(7) -0.0009(5) -0.0015(5) -0.0072(5)
N5 0.0253(6) 0.0224(6) 0.0191(6) -0.0020(4) -0.0022(4) -0.0054(5)
C6 0.0226(7) 0.0228(7) 0.0194(7) -0.0009(5) -0.0019(5) -0.0067(5)
C7 0.0239(7) 0.0217(7) 0.0205(7) -0.0010(5) -0.0027(5) -0.0039(5)
C8 0.0234(7) 0.0217(7) 0.0191(7) -0.0028(5) 0.0005(5) -0.0061(5)
C9 0.0241(7) 0.0218(7) 0.0193(7) -0.0017(5) -0.0016(5) -0.0066(5)
C10 0.0281(7) 0.0228(7) 0.0192(7) -0.0017(5) -0.0020(5) -0.0034(6)
C11 0.0259(7) 0.0224(7) 0.0207(7) 0.0005(5) -0.0021(5) -0.0059(5)
C12 0.0303(7) 0.0258(7) 0.0189(7) -0.0028(6) -0.0014(5) -0.0030(6)
C13 0.0292(7) 0.0278(7) 0.0192(7) 0.0027(6) -0.0031(5) -0.0059(6)
C14 0.0252(7) 0.0218(7) 0.0228(7) 0.0020(5) -0.0026(5) -0.0063(5)
C15 0.0257(7) 0.0240(7) 0.0199(7) -0.0019(6) -0.0027(5) -0.0050(6)
O16 0.0485(6) 0.0357(6) 0.0187(5) -0.0061(4) -0.0042(4) 0.0094(5)
O17 0.0336(5) 0.0316(5) 0.0172(5) -0.0022(4) -0.0040(4) 0.0045(4)
C18 0.0405(9) 0.0389(9) 0.0179(7) -0.0009(6) -0.0063(6) 0.0060(7)
O19 0.0319(5) 0.0225(5) 0.0177(5) -0.0036(4) -0.0015(4) 0.0017(4)
C20 0.0297(7) 0.0207(7) 0.0231(7) 0.0007(5) -0.0042(5) -0.0002(6)
C21 0.0407(8) 0.0250(7) 0.0254(8) -0.0028(6) 0.0037(6) -0.0039(6)
C22 0.0529(10) 0.0314(8) 0.0437(10) -0.0078(7) -0.0004(8) 0.0051(8)
C23 0.0553(10) 0.0378(9) 0.0315(9) -0.0097(7) -0.0041(7) -0.0082(8)
O24 0.0520(7) 0.0342(6) 0.0179(5) -0.0069(4) -0.0109(4) 0.0117(5)
C25 0.0407(9) 0.0343(8) 0.0152(7) -0.0035(6) -0.0072(6) 0.0045(7)
C26 0.027(2) 0.0292(19) 0.0289(18) -0.0051(13) -0.0077(14) -0.0024(15)
C27 0.044(2) 0.056(2) 0.0356(18) -0.0199(15) -0.0151(15) 0.0188(17)
C28 0.055(3) 0.098(6) 0.050(4) -0.052(4) -0.043(3) 0.056(3)
C26' 0.033(3) 0.044(3) 0.029(2) -0.009(2) -0.0077(19) -0.002(2)
C27' 0.072(4) 0.035(2) 0.051(3) -0.011(2) -0.026(3) 0.007(2)
C28' 0.107(7) 0.022(3) 0.023(3) -0.006(3) -0.008(3) 0.005(4)
C29 0.0260(7) 0.0256(7) 0.0273(8) 0.0033(6) -0.0025(6) -0.0070(6)
O30 0.0486(7) 0.0325(6) 0.0370(7) -0.0049(5) -0.0065(5) 0.0099(5)
O31 0.0395(6) 0.0316(6) 0.0272(6) 0.0085(4) -0.0057(4) 0.0014(5)
C33 0.0403(9) 0.0407(9) 0.0429(10) 0.0186(8) -0.0055(7) 0.0055(7)
N41 0.0221(6) 0.0175(5) 0.0214(6) -0.0015(4) -0.0042(4) -0.0012(4)
C42 0.0207(6) 0.0175(6) 0.0207(7) -0.0011(5) -0.0042(5) -0.0001(5)
C43 0.0283(7) 0.0189(6) 0.0190(7) -0.0007(5) -0.0013(5) -0.0034(5)
C44 0.0210(6) 0.0195(6) 0.0185(7) -0.0016(5) -0.0033(5) 0.0013(5)
N45 0.0272(6) 0.0192(5) 0.0177(6) -0.0023(4) -0.0038(4) -0.0008(4)
C46 0.0253(7) 0.0203(7) 0.0199(7) -0.0020(5) -0.0054(5) 0.0003(5)
C47 0.0239(7) 0.0194(6) 0.0222(7) -0.0026(5) -0.0042(5) -0.0031(5)
C48 0.0190(6) 0.0204(6) 0.0210(7) -0.0003(5) -0.0028(5) -0.0014(5)
C49 0.0192(6) 0.0201(6) 0.0200(7) -0.0018(5) -0.0031(5) 0.0000(5)
C50 0.0218(7) 0.0210(7) 0.0187(7) -0.0032(5) -0.0015(5) -0.0021(5)
C51 0.0199(6) 0.0187(6) 0.0198(7) -0.0021(5) -0.0025(5) 0.0004(5)
C52 0.0216(6) 0.0191(6) 0.0180(7) -0.0005(5) -0.0014(5) 0.0005(5)
C53 0.0240(7) 0.0209(7) 0.0187(7) -0.0045(5) -0.0040(5) 0.0007(5)
C54 0.0199(6) 0.0180(6) 0.0220(7) -0.0023(5) -0.0045(5) 0.0011(5)
C55 0.0399(8) 0.0237(7) 0.0230(8) -0.0030(6) -0.0018(6) -0.0055(6)
O56 0.1032(11) 0.0348(6) 0.0236(6) -0.0087(5) 0.0154(6) -0.0259(7)
O57 0.0608(7) 0.0300(6) 0.0229(6) -0.0116(4) 0.0052(5) -0.0179(5)
C58 0.0848(14) 0.0429(10) 0.0296(9) -0.0222(8) 0.0131(9) -0.0261(10)
O59 0.0276(5) 0.0219(5) 0.0196(5) -0.0025(4) 0.0007(4) -0.0087(4)
C60 0.0240(7) 0.0201(7) 0.0236(7) -0.0036(5) -0.0032(5) -0.0056(5)
C61 0.0246(7) 0.0222(7) 0.0249(7) -0.0019(5) -0.0004(5) -0.0025(5)
C62 0.0435(9) 0.0370(8) 0.0254(8) 0.0005(6) -0.0072(6) -0.0119(7)
C63 0.0317(8) 0.0251(7) 0.0299(8) -0.0001(6) -0.0016(6) -0.0064(6)
O64 0.0331(5) 0.0229(5) 0.0164(5) -0.0035(4) 0.0007(4) -0.0073(4)
C65 0.0394(8) 0.0276(7) 0.0175(7) -0.0061(6) -0.0011(6) -0.0064(6)
C66 0.0376(8) 0.0366(8) 0.0221(8) -0.0007(6) -0.0011(6) -0.0070(7)
C67 0.0477(10) 0.0398(10) 0.0537(12) 0.0155(8) 0.0009(8) -0.0042(8)
C68 0.0881(15) 0.0700(13) 0.0214(9) -0.0036(8) 0.0034(9) -0.0266(11)
C69 0.0210(7) 0.0198(7) 0.0246(7) -0.0035(6) -0.0055(5) 0.0013(5)
O70 0.0339(5) 0.0231(5) 0.0271(6) -0.0011(4) -0.0016(4) -0.0084(4)
O71 0.0427(6) 0.0212(5) 0.0256(5) -0.0070(4) -0.0030(4) -0.0104(4)
C73 0.0478(9) 0.0236(7) 0.0347(9) -0.0094(6) -0.0028(7) -0.0133(7)
O80 0.0502(13) 0.0580(13) 0.0447(13) -0.0190(10) -0.0114(9) 0.0087(10)

loop_
_atom_type_symbol
_atom_type_description
_atom_type_scat_dispersion_real
_atom_type_scat_dispersion_imag
_atom_type_scat_source
C C 0.0181 0.0091 'International Tables Vol C Tables 4.2.6.8 and 6.1.1.4'
H H 0.0000 0.0000 'International Tables Vol C Tables 4.2.6.8 and 6.1.1.4'
N N 0.0311 0.0180 'International Tables Vol C Tables 4.2.6.8 and 6.1.1.4'
O O 0.0492 0.0322 'International Tables Vol C Tables 4.2.6.8 and 6.1.1.4'

loop_
_geom_angle_atom_site_label_1
_geom_angle_atom_site_label_2
_geom_angle_atom_site_label_3
_geom_angle
C14 N1 C2 117.44(12)
N1 C2 C11 123.40(12)
N1 C2 C3 115.08(12)
C11 C2 C3 121.52(12)
C2 C3 C4 115.78(12)
N5 C4 C9 123.78(12)
N5 C4 C3 114.29(12)
C9 C4 C3 121.92(12)
C6 N5 C4 116.89(12)
N5 C6 C7 124.64(12)
N5 C6 C15 113.90(12)
C7 C6 C15 121.44(12)
C6 C7 C8 117.68(12)
O19 C8 C7 124.95(12)
O19 C8 C9 115.62(12)
C7 C8 C9 119.43(12)
C4 C9 C8 117.55(12)
C4 C9 C10 122.88(12)
C8 C9 C10 119.57(12)
C9 C10 C11 114.55(12)
C2 C11 C12 117.44(13)
C2 C11 C10 123.20(12)
C12 C11 C10 119.36(12)
O24 C12 C13 125.28(12)
O24 C12 C11 114.87(12)
C13 C12 C11 119.85(13)
C14 C13 C12 117.73(12)
N1 C14 C13 124.11(12)
N1 C14 C29 114.17(12)
C13 C14 C29 121.72(12)
O16 C15 O17 123.50(12)
O16 C15 C6 124.50(12)
O17 C15 C6 112.00(11)
C15 O17 C18 115.12(11)
C8 O19 C20 118.45(10)
O19 C20 C21 108.48(11)
C20 C21 C23 111.08(13)
C20 C21 C22 108.65(13)
C23 C21 C22 112.24(13)
C12 O24 C25 119.01(11)
O24 C25 C26' 107.7(2)
O24 C25 C26 107.84(16)
C26' C25 C26 25.60(17)
C27 C26 C25 109.7(3)
C27 C26 C28 107.8(4)
C25 C26 C28 105.2(4)
C25 C26' C27' 109.7(4)
C25 C26' C28' 103.7(5)
C27' C26' C28' 101.7(5)
O30 C29 O31 124.00(13)
O30 C29 C14 124.68(13)
O31 C29 C14 111.32(12)
C29 O31 C33 114.77(12)
C54 N41 C42 117.24(11)
N41 C42 C51 123.40(12)
N41 C42 C43 115.20(11)
C51 C42 C43 121.39(12)
C42 C43 C44 116.27(11)
N45 C44 C49 123.50(12)
N45 C44 C43 115.12(11)
C49 C44 C43 121.38(12)
C46 N45 C44 117.25(11)
N45 C46 C47 124.40(12)
N45 C46 C55 114.45(11)
C47 C46 C55 121.15(12)
C48 C47 C46 117.57(12)
O59 C48 C47 125.40(12)
O59 C48 C49 114.77(12)
C47 C48 C49 119.83(12)
C44 C49 C48 117.34(12)
C44 C49 C50 122.85(12)
C48 C49 C50 119.79(11)
C49 C50 C51 115.17(11)
C42 C51 C52 117.51(12)
C42 C51 C50 122.67(12)
C52 C51 C50 119.82(11)
O64 C52 C53 125.19(12)
O64 C52 C51 114.96(11)
C53 C52 C51 119.85(12)
C52 C53 C54 117.44(12)
N41 C54 C53 124.56(12)
N41 C54 C69 114.58(11)
C53 C54 C69 120.86(12)
O56 C55 O57 123.71(14)
O56 C55 C46 124.10(13)
O57 C55 C46 112.17(12)
C55 O57 C58 115.72(12)
C48 O59 C60 117.92(10)
O59 C60 C61 108.52(11)
C60 C61 C62 111.91(11)
C60 C61 C63 108.42(11)
C62 C61 C63 111.30(11)
C52 O64 C65 118.38(10)
O64 C65 C66 107.49(11)
C68 C66 C65 108.74(13)
C68 C66 C67 112.38(15)
C65 C66 C67 111.06(13)
O70 C69 O71 123.86(12)
O70 C69 C54 124.65(12)
O71 C69 C54 111.50(11)
C69 O71 C73 115.39(11)

loop_
_geom_bond_atom_site_label_1
_geom_bond_atom_site_label_2
_geom_bond_distance
N1 C14 1.3341(17)
N1 C2 1.3478(17)
C2 C11 1.392(2)
C2 C3 1.4925(19)
C3 C4 1.4943(19)
C4 N5 1.3445(17)
C4 C9 1.392(2)
N5 C6 1.3332(17)
C6 C7 1.387(2)
C6 C15 1.4998(18)
C7 C8 1.3871(18)
C8 O19 1.3492(17)
C8 C9 1.4048(19)
C9 C10 1.4911(18)
C10 C11 1.4977(19)
C11 C12 1.3988(19)
C12 O24 1.3463(18)
C12 C13 1.388(2)
C13 C14 1.384(2)
C14 C29 1.5063(19)
C15 O16 1.2023(17)
C15 O17 1.3380(17)
O17 C18 1.4429(16)
O19 C20 1.4485(16)
C20 C21 1.507(2)
C21 C23 1.517(2)
C21 C22 1.530(2)
O24 C25 1.4398(17)
C25 C26' 1.486(5)
C25 C26 1.548(4)
C26 C27 1.516(6)
C26 C28 1.589(8)
C26' C27' 1.517(8)
C26' C28' 1.585(11)
C29 O30 1.1936(19)
C29 O31 1.3385(18)
O31 C33 1.4479(18)
N41 C54 1.3270(18)
N41 C42 1.3476(17)
C42 C51 1.3988(18)
C42 C43 1.4869(19)
C43 C44 1.4879(18)
C44 N45 1.3461(18)
C44 C49 1.3959(18)
N45 C46 1.3291(17)
C46 C47 1.3957(18)
C46 C55 1.498(2)
C47 C48 1.380(2)
C48 O59 1.3532(15)
C48 C49 1.4061(18)
C49 C50 1.4840(19)
C50 C51 1.4885(18)
C51 C52 1.4015(19)
C52 O64 1.3508(15)
C52 C53 1.3837(18)
C53 C54 1.3969(18)
C54 C69 1.5047(18)
C55 O56 1.1993(18)
C55 O57 1.3334(17)
O57 C58 1.4496(19)
O59 C60 1.4420(15)
C60 C61 1.5065(18)
C61 C62 1.5200(19)
C61 C63 1.5252(18)
O64 C65 1.4360(17)
C65 C66 1.5153(19)
C66 C68 1.514(2)
C66 C67 1.520(2)
C69 O70 1.2024(16)
C69 O71 1.3353(17)
O71 C73 1.4451(16)

loop_
_geom_torsion_atom_site_label_1
_geom_torsion_atom_site_label_2
_geom_torsion_atom_site_label_3
_geom_torsion_atom_site_label_4
_geom_torsion
C14 N1 C2 C11 -0.68(18)
C14 N1 C2 C3 179.05(11)
N1 C2 C3 C4 177.30(11)
C11 C2 C3 C4 -2.96(18)
C2 C3 C4 N5 -176.10(11)
C2 C3 C4 C9 4.77(18)
C9 C4 N5 C6 0.86(18)
C3 C4 N5 C6 -178.25(11)
C4 N5 C6 C7 1.06(18)
C4 N5 C6 C15 -177.45(10)
N5 C6 C7 C8 -1.52(19)
C15 C6 C7 C8 176.89(11)
C6 C7 C8 O19 179.67(11)
C6 C7 C8 C9 0.09(18)
N5 C4 C9 C8 -2.17(19)
C3 C4 C9 C8 176.88(11)
N5 C4 C9 C10 176.97(11)
C3 C4 C9 C10 -3.99(19)
O19 C8 C9 C4 -178.01(11)
C7 C8 C9 C4 1.61(18)
O19 C8 C9 C10 2.83(17)
C7 C8 C9 C10 -177.56(11)
C4 C9 C10 C11 1.14(18)
C8 C9 C10 C11 -179.74(11)
N1 C2 C11 C12 -0.77(19)
C3 C2 C11 C12 179.52(12)
N1 C2 C11 C10 -179.92(12)
C3 C2 C11 C10 0.37(19)
C9 C10 C11 C2 0.68(18)
C9 C10 C11 C12 -178.45(11)
C2 C11 C12 O24 -177.50(12)
C10 C11 C12 O24 1.68(18)
C2 C11 C12 C13 2.15(19)
C10 C11 C12 C13 -178.67(12)
O24 C12 C13 C14 177.55(13)
C11 C12 C13 C14 -2.06(19)
C2 N1 C14 C13 0.79(19)
C2 N1 C14 C29 -179.91(11)
C12 C13 C14 N1 0.6(2)
C12 C13 C14 C29 -178.67(12)
N5 C6 C15 O16 6.28(19)
C7 C6 C15 O16 -172.28(13)
N5 C6 C15 O17 -174.61(10)
C7 C6 C15 O17 6.83(17)
O16 C15 O17 C18 2.97(19)
C6 C15 O17 C18 -176.15(11)
C7 C8 O19 C20 2.99(18)
C9 C8 O19 C20 -177.42(11)
C8 O19 C20 C21 -178.82(11)
O19 C20 C21 C23 -62.58(15)
O19 C20 C21 C22 173.49(12)
C13 C12 O24 C25 -12.0(2)
C11 C12 O24 C25 167.66(13)
C12 O24 C25 C26' 179.2(3)
C12 O24 C25 C26 -153.9(2)
O24 C25 C26 C27 -51.9(3)
C26' C25 C26 C27 42.0(6)
O24 C25 C26 C28 -167.6(4)
C26' C25 C26 C28 -73.7(7)
O24 C25 C26' C27' 53.3(5)
C26 C25 C26' C27' -41.2(6)
O24 C25 C26' C28' 161.3(4)
C26 C25 C26' C28' 66.9(7)
N1 C14 C29 O30 -2.32(19)
C13 C14 C29 O30 177.00(14)
N1 C14 C29 O31 178.18(11)
C13 C14 C29 O31 -2.50(17)
O30 C29 O31 C33 -0.3(2)
C14 C29 O31 C33 179.19(11)
C54 N41 C42 C51 -0.33(19)
C54 N41 C42 C43 178.48(11)
N41 C42 C43 C44 176.05(11)
C51 C42 C43 C44 -5.12(18)
C42 C43 C44 N45 -173.41(11)
C42 C43 C44 C49 6.36(18)
C49 C44 N45 C46 0.05(18)
C43 C44 N45 C46 179.81(11)
C44 N45 C46 C47 2.58(19)
C44 N45 C46 C55 -176.33(11)
N45 C46 C47 C48 -2.3(2)
C55 C46 C47 C48 176.56(12)
C46 C47 C48 O59 179.87(11)
C46 C47 C48 C49 -0.67(19)
N45 C44 C49 C48 -2.76(19)
C43 C44 C49 C48 177.49(11)
N45 C44 C49 C50 175.63(12)
C43 C44 C49 C50 -4.12(19)
O59 C48 C49 C44 -177.50(11)
C47 C48 C49 C44 2.98(18)
O59 C48 C49 C50 4.06(17)
C47 C48 C49 C50 -175.47(12)
C44 C49 C50 C51 0.33(18)
C48 C49 C50 C51 178.69(11)
N41 C42 C51 C52 -0.22(19)
C43 C42 C51 C52 -178.96(11)
N41 C42 C51 C50 -179.65(11)
C43 C42 C51 C50 1.61(19)
C49 C50 C51 C42 0.93(18)
C49 C50 C51 C52 -178.48(11)
C42 C51 C52 O64 -179.13(11)
C50 C51 C52 O64 0.32(17)
C42 C51 C52 C53 0.67(18)
C50 C51 C52 C53 -179.88(11)
O64 C52 C53 C54 179.21(11)
C51 C52 C53 C54 -0.57(18)
C42 N41 C54 C53 0.44(19)
C42 N41 C54 C69 -179.12(10)
C52 C53 C54 N41 0.0(2)
C52 C53 C54 C69 179.54(11)
N45 C46 C55 O56 -3.8(2)
C47 C46 C55 O56 177.30(15)
N45 C46 C55 O57 174.93(12)
C47 C46 C55 O57 -4.01(19)
O56 C55 O57 C58 0.1(2)
C46 C55 O57 C58 -178.57(14)
C47 C48 O59 C60 4.02(18)
C49 C48 O59 C60 -175.48(10)
C48 O59 C60 C61 -178.94(10)
O59 C60 C61 C62 -56.30(15)
O59 C60 C61 C63 -179.44(10)
C53 C52 O64 C65 -0.33(19)
C51 C52 O64 C65 179.46(11)
C52 O64 C65 C66 178.44(11)
O64 C65 C66 C68 -175.49(14)
O64 C65 C66 C67 60.35(17)
N41 C54 C69 O70 -0.39(19)
C53 C54 C69 O70 -179.97(12)
N41 C54 C69 O71 179.62(11)
C53 C54 C69 O71 0.04(17)
O70 C69 O71 C73 -0.70(19)
C54 C69 O71 C73 179.29(11)
